data_7227038
loop_
_publ_author_name
'Ashizawa, Minoru'
'Hasegawa, Tsukasa'
'Kawauchi, Susumu'
'Masunaga, Hiroyasu'
'Hikima, Takaaki'
'Sato, Hiroyasu'
'Matsumoto, Hidetoshi'

_publ_section_title
;
 Structure-Property Relationship of Two Structural Isomers of
 Thiophene-Flanked Diazaisoindigo on Carrier-Transport Properties
;
_journal_name_full 'RSC Adv.'
_journal_paper_doi 10.1039/C6RA17424H
_journal_year 2016
_chemical_formula_moiety 'C26 H30 Br2 N4 O2'
_chemical_formula_sum 'C26 H30 Br2 N4 O2'
_chemical_formula_weight 590.36
_space_group_crystal_system monoclinic
_space_group_IT_number 14
_space_group_name_Hall '-P 2yn'
_space_group_name_H-M_alt 'P 1 21/n 1'
_symmetry_space_group_name_Hall '-P 2yn'
_symmetry_space_group_name_H-M 'P 1 21/n 1'
_atom_sites_solution_hydrogens geom
_atom_sites_solution_primary direct
_atom_sites_solution_secondary difmap
_audit_creation_method SHELXL-2014/7
_audit_update_record
;
2016-10-29 deposited with the CCDC.
2016-10-31 downloaded from the CCDC.
;
_cell_angle_alpha 90
_cell_angle_beta 93.4634(9)
_cell_angle_gamma 90
_cell_formula_units_Z 2
_cell_length_a 4.64320(8)
_cell_length_b 34.6471(6)
_cell_length_c 7.77338(14)
_cell_measurement_reflns_used 12313
_cell_measurement_temperature 296(2)
_cell_measurement_theta_max 68.22
_cell_measurement_theta_min 5.11
_cell_volume 1248.25(4)
_computing_cell_refinement 'RAPID AUTO'
_computing_data_collection 'RAPID AUTO (Rigaku, ????)'
_computing_data_reduction 'RAPID AUTO'
_computing_molecular_graphics 'CrystalStructure 4.2.2'
_computing_publication_material 'CrystalStructure 4.2.2 (Rigaku, 2016)'
_computing_structure_refinement 'SHELXL-2014/7 (Sheldrick, 2014)'
_computing_structure_solution 'SHELXS97 (Sheldrick, 2008)'
_diffrn_ambient_temperature 296(2)
_diffrn_detector_area_resol_mean 10.000
_diffrn_measured_fraction_theta_full 0.999
_diffrn_measured_fraction_theta_max 0.999
_diffrn_measurement_device_type 'Rigaku R-AXIS RAPID'
_diffrn_measurement_method \w
_diffrn_radiation_type CuK\a
_diffrn_radiation_wavelength 1.54187
_diffrn_reflns_av_R_equivalents 0.0554
_diffrn_reflns_av_unetI/netI 0.0392
_diffrn_reflns_Laue_measured_fraction_full 0.999
_diffrn_reflns_Laue_measured_fraction_max 0.999
_diffrn_reflns_limit_h_max 5
_diffrn_reflns_limit_h_min -5
_diffrn_reflns_limit_k_max 41
_diffrn_reflns_limit_k_min -41
_diffrn_reflns_limit_l_max 9
_diffrn_reflns_limit_l_min -9
_diffrn_reflns_number 14180
_diffrn_reflns_point_group_measured_fraction_full 0.999
_diffrn_reflns_point_group_measured_fraction_max 0.999
_diffrn_reflns_theta_full 67.687
_diffrn_reflns_theta_max 68.225
_diffrn_reflns_theta_min 5.106
_exptl_absorpt_coefficient_mu 4.367
_exptl_absorpt_correction_T_max 0.646
_exptl_absorpt_correction_T_min 0.521
_exptl_absorpt_correction_type multi-scan
_exptl_absorpt_process_details 'ABSCOR (Rigaku, 1995)'
_exptl_crystal_colour red
_exptl_crystal_density_diffrn 1.571
_exptl_crystal_density_method 'not measured'
_exptl_crystal_description block
_exptl_crystal_F_000 600
_exptl_crystal_size_max 0.200
_exptl_crystal_size_mid 0.100
_exptl_crystal_size_min 0.100
_refine_diff_density_max 0.875
_refine_diff_density_min -0.427
_refine_diff_density_rms 0.118
_refine_ls_extinction_method none
_refine_ls_goodness_of_fit_ref 0.945
_refine_ls_hydrogen_treatment constr
_refine_ls_matrix_type full
_refine_ls_number_parameters 154
_refine_ls_number_reflns 2297
_refine_ls_number_restraints 0
_refine_ls_restrained_S_all 0.945
_refine_ls_R_factor_all 0.0475
_refine_ls_R_factor_gt 0.0436
_refine_ls_shift/su_max 0.000
_refine_ls_shift/su_mean 0.000
_refine_ls_structure_factor_coef Fsqd
_refine_ls_weighting_details 'w=1/[\s^2^(Fo^2^)+(0.0863P)^2^+6.4439P] where P=(Fo^2^+2Fc^2^)/3'
_refine_ls_weighting_scheme calc
_refine_ls_wR_factor_gt 0.1432
_refine_ls_wR_factor_ref 0.1460
_reflns_Friedel_coverage 0.000
_reflns_number_gt 2013
_reflns_number_total 2297
_reflns_threshold_expression 'I > 2\s(I)'
_cod_data_source_file c6ra17424h2.cif
_cod_data_source_block 9a
_cod_database_code 7227038
_shelx_shelxl_version_number 2014/7
_shelx_space_group_comment
; 
The symmetry employed for this shelxl refinement is uniquely defined 
by the following loop, which should always be used as a source of 
symmetry information in preference to the above space-group names. 
They are only intended as comments. 
;
_shelx_estimated_absorpt_t_min 0.669
_shelx_estimated_absorpt_t_max 0.669

loop_
_space_group_symop_operation_xyz
'x, y, z'
'-x+1/2, y+1/2, -z+1/2'
'-x, -y, -z'
'x-1/2, -y-1/2, z-1/2'

loop_
_atom_site_label
_atom_site_type_symbol
_atom_site_fract_x
_atom_site_fract_y
_atom_site_fract_z
_atom_site_U_iso_or_equiv
_atom_site_adp_type
_atom_site_occupancy
_atom_site_site_symmetry_order
_atom_site_calc_flag
_atom_site_refinement_flags_posn
_atom_site_refinement_flags_adp
Br1 Br 0.94784(10) 0.11861(2) 0.18037(6) 0.0280(2) Uani 1 1 d . .
O1 O -0.0417(7) 0.04013(9) 0.7930(4) 0.0270(7) Uani 1 1 d . .
N1 N 0.2992(7) 0.07023(10) 0.6413(4) 0.0181(7) Uani 1 1 d . .
N2 N 0.6078(7) 0.09025(10) 0.4266(5) 0.0197(7) Uani 1 1 d . .
C1 C 0.0973(9) 0.04208(11) 0.6660(5) 0.0189(8) Uani 1 1 d . .
C2 C 0.0857(9) 0.01597(11) 0.5080(5) 0.0165(8) Uani 1 1 d . .
C3 C 0.2917(8) 0.03343(11) 0.3933(5) 0.0168(8) Uani 1 1 d . .
C4 C 0.4133(9) 0.06584(12) 0.4818(5) 0.0183(8) Uani 1 1 d . .
C5 C 0.6877(9) 0.08254(12) 0.2685(5) 0.0188(8) Uani 1 1 d . .
C6 C 0.5921(9) 0.05207(12) 0.1664(6) 0.0219(9) Uani 1 1 d . .
H7 H 0.6612 0.0483 0.0578 0.026 Uiso 1 1 calc R U
C7 C 0.3892(9) 0.02699(12) 0.2301(6) 0.0204(8) Uani 1 1 d . .
H6 H 0.3199 0.0062 0.1642 0.025 Uiso 1 1 calc R U
C8 C 0.3678(9) 0.10209(12) 0.7609(5) 0.0205(9) Uani 1 1 d . .
H9A H 0.5757 0.1048 0.7762 0.025 Uiso 1 1 calc R U
H9B H 0.2957 0.0959 0.8722 0.025 Uiso 1 1 calc R U
C9 C 0.2382(10) 0.14039(12) 0.6982(6) 0.0253(9) Uani 1 1 d . .
H10A H 0.3087 0.1466 0.5865 0.030 Uiso 1 1 calc R U
H10B H 0.0300 0.1380 0.6845 0.030 Uiso 1 1 calc R U
C10 C 0.3163(11) 0.17278(13) 0.8241(6) 0.0298(10) Uani 1 1 d . .
H11A H 0.5247 0.1743 0.8410 0.036 Uiso 1 1 calc R U
H11B H 0.2402 0.1667 0.9344 0.036 Uiso 1 1 calc R U
C11 C 0.2003(12) 0.21204(13) 0.7633(7) 0.0334(11) Uani 1 1 d . .
H12A H 0.2788 0.2182 0.6539 0.040 Uiso 1 1 calc R U
H12B H -0.0078 0.2104 0.7445 0.040 Uiso 1 1 calc R U
C12 C 0.2738(15) 0.24435(15) 0.8900(8) 0.0467(14) Uani 1 1 d . .
H13A H 0.1892 0.2384 0.9980 0.056 Uiso 1 1 calc R U
H13B H 0.4815 0.2451 0.9122 0.056 Uiso 1 1 calc R U
C13 C 0.1716(19) 0.28389(16) 0.8308(9) 0.0608(19) Uani 1 1 d . .
H14A H 0.2264 0.3026 0.9178 0.073 Uiso 1 1 calc R U
H14B H 0.2582 0.2904 0.7256 0.073 Uiso 1 1 calc R U
H14C H -0.0345 0.2837 0.8116 0.073 Uiso 1 1 calc R U

loop_
_atom_site_aniso_label
_atom_site_aniso_U_11
_atom_site_aniso_U_22
_atom_site_aniso_U_33
_atom_site_aniso_U_23
_atom_site_aniso_U_13
_atom_site_aniso_U_12
Br1 0.0302(3) 0.0251(3) 0.0298(3) 0.00365(17) 0.0109(2) -0.00376(17)
O1 0.0355(17) 0.0269(16) 0.0201(16) -0.0058(12) 0.0133(13) -0.0094(13)
N1 0.0223(17) 0.0188(17) 0.0135(17) -0.0021(13) 0.0042(13) -0.0025(13)
N2 0.0212(17) 0.0189(17) 0.0192(18) 0.0013(13) 0.0037(14) -0.0005(13)
C1 0.021(2) 0.0166(19) 0.020(2) 0.0011(16) 0.0039(16) 0.0004(15)
C2 0.0189(19) 0.0166(18) 0.015(2) 0.0011(15) 0.0047(15) 0.0039(15)
C3 0.0170(18) 0.0159(19) 0.018(2) 0.0020(15) 0.0038(15) 0.0019(15)
C4 0.0180(19) 0.019(2) 0.018(2) -0.0004(15) 0.0031(15) 0.0033(15)
C5 0.0174(19) 0.020(2) 0.019(2) 0.0050(15) 0.0047(15) 0.0004(15)
C6 0.024(2) 0.023(2) 0.019(2) 0.0005(16) 0.0084(16) 0.0013(17)
C7 0.024(2) 0.018(2) 0.020(2) -0.0016(16) 0.0045(16) 0.0010(16)
C8 0.026(2) 0.022(2) 0.014(2) -0.0038(16) 0.0037(16) -0.0044(16)
C9 0.033(2) 0.021(2) 0.022(2) -0.0011(17) 0.0028(18) -0.0026(18)
C10 0.041(3) 0.023(2) 0.026(2) -0.0022(18) 0.006(2) -0.0044(19)
C11 0.048(3) 0.022(2) 0.030(3) -0.0017(19) 0.004(2) -0.004(2)
C12 0.071(4) 0.024(3) 0.045(3) -0.007(2) 0.002(3) -0.006(3)
C13 0.106(6) 0.025(3) 0.052(4) -0.004(3) 0.005(4) -0.003(3)

loop_
_atom_type_symbol
_atom_type_description
_atom_type_scat_dispersion_real
_atom_type_scat_dispersion_imag
_atom_type_scat_source
C C 0.0181 0.0091 'International Tables Vol C Tables 4.2.6.8 and 6.1.1.4'
H H 0.0000 0.0000 'International Tables Vol C Tables 4.2.6.8 and 6.1.1.4'
O O 0.0492 0.0322 'International Tables Vol C Tables 4.2.6.8 and 6.1.1.4'
N N 0.0311 0.0180 'International Tables Vol C Tables 4.2.6.8 and 6.1.1.4'
Br Br -0.6763 1.2805 'International Tables Vol C Tables 4.2.6.8 and 6.1.1.4'

loop_
_geom_angle_atom_site_label_1
_geom_angle_atom_site_label_2
_geom_angle_atom_site_label_3
_geom_angle
_geom_angle_site_symmetry_1
C1 N1 C4 110.4(3) .
C1 N1 C8 124.7(3) .
C4 N1 C8 124.7(3) .
C4 N2 C5 113.8(4) .
O1 C1 N1 123.6(4) .
O1 C1 C2 128.9(4) .
N1 C1 C2 107.5(3) .
C2 C2 C3 132.3(5) 3_556
C2 C2 C1 123.2(5) 3_556
C3 C2 C1 104.5(3) .
C7 C3 C4 115.3(4) .
C7 C3 C2 138.1(4) .
C4 C3 C2 106.6(3) .
N2 C4 N1 121.6(4) .
N2 C4 C3 127.4(4) .
N1 C4 C3 111.0(4) .
N2 C5 C6 126.0(4) .
N2 C5 Br1 114.9(3) .
C6 C5 Br1 119.1(3) .
C5 C6 C7 118.3(4) .
C5 C6 H7 120.9 .
C7 C6 H7 120.9 .
C3 C7 C6 119.2(4) .
C3 C7 H6 120.4 .
C6 C7 H6 120.4 .
N1 C8 C9 112.7(3) .
N1 C8 H9A 109.0 .
C9 C8 H9A 109.0 .
N1 C8 H9B 109.0 .
C9 C8 H9B 109.0 .
H9A C8 H9B 107.8 .
C10 C9 C8 111.3(4) .
C10 C9 H10A 109.4 .
C8 C9 H10A 109.4 .
C10 C9 H10B 109.4 .
C8 C9 H10B 109.4 .
H10A C9 H10B 108.0 .
C9 C10 C11 113.1(4) .
C9 C10 H11A 109.0 .
C11 C10 H11A 109.0 .
C9 C10 H11B 109.0 .
C11 C10 H11B 109.0 .
H11A C10 H11B 107.8 .
C12 C11 C10 113.3(4) .
C12 C11 H12A 108.9 .
C10 C11 H12A 108.9 .
C12 C11 H12B 108.9 .
C10 C11 H12B 108.9 .
H12A C11 H12B 107.7 .
C13 C12 C11 114.7(5) .
C13 C12 H13A 108.6 .
C11 C12 H13A 108.6 .
C13 C12 H13B 108.6 .
C11 C12 H13B 108.6 .
H13A C12 H13B 107.6 .
C12 C13 H14A 109.5 .
C12 C13 H14B 109.5 .
H14A C13 H14B 109.5 .
C12 C13 H14C 109.5 .
H14A C13 H14C 109.5 .
H14B C13 H14C 109.5 .

loop_
_geom_bond_atom_site_label_1
_geom_bond_atom_site_label_2
_geom_bond_distance
_geom_bond_site_symmetry_2
Br1 C5 1.895(4) .
O1 C1 1.213(5) .
N1 C1 1.374(5) .
N1 C4 1.386(5) .
N1 C8 1.465(5) .
N2 C4 1.327(5) .
N2 C5 1.332(5) .
C1 C2 1.524(6) .
C2 C2 1.364(8) 3_556
C2 C3 1.476(5) .
C3 C7 1.391(6) .
C3 C4 1.416(6) .
C5 C6 1.378(6) .
C6 C7 1.394(6) .
C6 H7 0.9300 .
C7 H6 0.9300 .
C8 C9 1.525(6) .
C8 H9A 0.9700 .
C8 H9B 0.9700 .
C9 C10 1.518(6) .
C9 H10A 0.9700 .
C9 H10B 0.9700 .
C10 C11 1.527(6) .
C10 H11A 0.9700 .
C10 H11B 0.9700 .
C11 C12 1.516(7) .
C11 H12A 0.9700 .
C11 H12B 0.9700 .
C12 C13 1.512(8) .
C12 H13A 0.9700 .
C12 H13B 0.9700 .
C13 H14A 0.9600 .
C13 H14B 0.9600 .
C13 H14C 0.9600 .

loop_
_geom_torsion_atom_site_label_1
_geom_torsion_atom_site_label_2
_geom_torsion_atom_site_label_3
_geom_torsion_atom_site_label_4
_geom_torsion
_geom_torsion_site_symmetry_1
_geom_torsion_site_symmetry_4
C4 N1 C1 O1 -177.6(4) . .
C8 N1 C1 O1 -1.9(6) . .
C4 N1 C1 C2 1.8(4) . .
C8 N1 C1 C2 177.5(3) . .
O1 C1 C2 C2 -3.1(8) . 3_556
N1 C1 C2 C2 177.6(5) . 3_556
O1 C1 C2 C3 177.3(4) . .
N1 C1 C2 C3 -2.0(4) . .
C2 C2 C3 C7 2.8(9) 3_556 .
C1 C2 C3 C7 -177.7(5) . .
C2 C2 C3 C4 -178.1(6) 3_556 .
C1 C2 C3 C4 1.4(4) . .
C5 N2 C4 N1 -178.0(4) . .
C5 N2 C4 C3 1.0(6) . .
C1 N1 C4 N2 178.3(4) . .
C8 N1 C4 N2 2.6(6) . .
C1 N1 C4 C3 -0.9(5) . .
C8 N1 C4 C3 -176.6(4) . .
C7 C3 C4 N2 -0.2(6) . .
C2 C3 C4 N2 -179.5(4) . .
C7 C3 C4 N1 178.9(3) . .
C2 C3 C4 N1 -0.4(4) . .
C4 N2 C5 C6 -1.6(6) . .
C4 N2 C5 Br1 176.4(3) . .
N2 C5 C6 C7 1.3(7) . .
Br1 C5 C6 C7 -176.7(3) . .
C4 C3 C7 C6 -0.3(6) . .
C2 C3 C7 C6 178.8(4) . .
C5 C6 C7 C3 -0.2(6) . .
C1 N1 C8 C9 -104.0(4) . .
C4 N1 C8 C9 71.1(5) . .
N1 C8 C9 C10 -179.4(4) . .
C8 C9 C10 C11 177.9(4) . .
C9 C10 C11 C12 179.1(5) . .
C10 C11 C12 C13 177.8(6) . .
